data_7212709
loop_
_publ_author_name
'G\"orbitz, Carl Henrik'
'Dalhus, Bj\/orn'
'Day, Graeme M.'

_publ_section_title
;
 Pseudoracemic amino acid complexes: blind predictions for flexible
 two-component crystals.
;
_journal_issue 30
_journal_name_full 'Physical chemistry chemical physics : PCCP'
_journal_page_first 8466
_journal_page_last 8477
_journal_paper_doi 10.1039/c004055j
_journal_volume 12
_journal_year 2010
_chemical_absolute_configuration rm
_chemical_formula_moiety 'C6 H13 N O2, C6 H13 N O2'
_chemical_formula_sum 'C12 H26 N2 O4'
_chemical_formula_weight 262.35
_chemical_name_common L-allo-isoleucine:D-leucine
_chemical_name_systematic
;
(S,R)-2-amino-3-methylpentanoic acid:R-2-amino-4-methylpentaoic acid
;
_space_group_IT_number 1
_symmetry_cell_setting triclinic
_symmetry_space_group_name_Hall 'P 1'
_symmetry_space_group_name_H-M 'P 1'
_atom_sites_solution_hydrogens geom
_atom_sites_solution_primary direct
_atom_sites_solution_secondary difmap
_audit_creation_method SHELXL
_cell_angle_alpha 87.4160(10)
_cell_angle_beta 88.9940(10)
_cell_angle_gamma 69.4310(10)
_cell_formula_units_Z 1
_cell_length_a 5.23570(10)
_cell_length_b 5.42510(10)
_cell_length_c 13.5733(2)
_cell_measurement_reflns_used 3000
_cell_measurement_temperature 150(2)
_cell_measurement_theta_max 40.51
_cell_measurement_theta_min 3.00
_cell_volume 360.593(11)
_computing_cell_refinement 'SAINT+ (Bruker, 2001)'
_computing_data_collection 'SMART (Bruker, 1998)'
_computing_data_reduction 'SAINT+ (Bruker, 2001)'
_computing_molecular_graphics 'SHELXTL (Bruker, 2000)'
_computing_publication_material 'SHELXTL (Bruker, 2000)'
_computing_structure_refinement 'SHELXTL (Bruker, 2000)'
_computing_structure_solution 'SHELXTL (Bruker, 2000)'
_diffrn_ambient_temperature 150(2)
_diffrn_detector_area_resol_mean 8.3
_diffrn_measured_fraction_theta_full 0.983
_diffrn_measured_fraction_theta_max 0.880
_diffrn_measurement_device_type 'Siemens SMART CCD diffractometer'
_diffrn_measurement_method 'Sets of exposures each taken over 0.3\% \w rotation'
_diffrn_radiation_monochromator graphite
_diffrn_radiation_source 'fine-focus sealed tube'
_diffrn_radiation_type MoK\a
_diffrn_radiation_wavelength 0.71073
_diffrn_reflns_av_R_equivalents 0.0355
_diffrn_reflns_av_sigmaI/netI 0.0542
_diffrn_reflns_limit_h_max 9
_diffrn_reflns_limit_h_min -9
_diffrn_reflns_limit_k_max 9
_diffrn_reflns_limit_k_min -9
_diffrn_reflns_limit_l_max 24
_diffrn_reflns_limit_l_min -23
_diffrn_reflns_number 9984
_diffrn_reflns_theta_full 30.03
_diffrn_reflns_theta_max 40.51
_diffrn_reflns_theta_min 3.00
_diffrn_standards_decay_% 0
_diffrn_standards_number 0
_exptl_absorpt_coefficient_mu 0.090
_exptl_absorpt_correction_T_max 0.9700
_exptl_absorpt_correction_T_min 0.8000
_exptl_absorpt_correction_type multi-scan
_exptl_absorpt_process_details 'SADABS (Sheldrick, 1996)'
_exptl_crystal_colour colourless
_exptl_crystal_density_diffrn 1.208
_exptl_crystal_description plate
_exptl_crystal_F_000 144
_exptl_crystal_size_max 0.50
_exptl_crystal_size_mid 0.50
_exptl_crystal_size_min 0.10
_refine_diff_density_max 0.331
_refine_diff_density_min -0.505
_refine_diff_density_rms 0.070
_refine_ls_extinction_method none
_refine_ls_goodness_of_fit_ref 1.009
_refine_ls_hydrogen_treatment mixed
_refine_ls_matrix_type full
_refine_ls_number_parameters 185
_refine_ls_number_reflns 6493
_refine_ls_number_restraints 3
_refine_ls_restrained_S_all 1.009
_refine_ls_R_factor_all 0.0480
_refine_ls_R_factor_gt 0.0420
_refine_ls_shift/su_max 0.001
_refine_ls_shift/su_mean 0.000
_refine_ls_structure_factor_coef Fsqd
_refine_ls_weighting_details 'calc w=1/[\s^2^(Fo^2^)+(0.0629P)^2^+0.0000P] where P=(Fo^2^+2Fc^2^)/3'
_refine_ls_weighting_scheme calc
_refine_ls_wR_factor_gt 0.1033
_refine_ls_wR_factor_ref 0.1073
_reflns_number_observed 5779
_reflns_number_total 6493
_reflns_observed_criterion >2sigma(I)
_cod_data_source_file c004055j.txt
_cod_data_source_block I
_cod_database_code 7212709

loop_
_symmetry_equiv_pos_as_xyz
'x, y, z'

loop_
_atom_site_label
_atom_site_type_symbol
_atom_site_fract_x
_atom_site_fract_y
_atom_site_fract_z
_atom_site_U_iso_or_equiv
_atom_site_adp_type
_atom_site_occupancy
_atom_site_symmetry_multiplicity
_atom_site_calc_flag
_atom_site_refinement_flags
O1A O 0.74840(13) 0.14953(12) 0.41165(5) 0.01588(12) Uani 1 1 d .
O2A O 0.29891(13) 0.28757(13) 0.37909(5) 0.01542(12) Uani 1 1 d .
N1A N 0.75692(15) 0.63855(14) 0.42164(6) 0.01264(12) Uani 1 1 d .
H1A H 0.922(4) 0.532(3) 0.3989(12) 0.019 Uiso 1 1 d .
H2A H 0.760(3) 0.816(3) 0.4147(12) 0.019 Uiso 1 1 d .
H3A H 0.754(3) 0.593(3) 0.4877(13) 0.019 Uiso 1 1 d .
C1A C 0.52219(17) 0.32454(15) 0.38869(6) 0.01140(13) Uani 1 1 d .
C2A C 0.51945(16) 0.60869(15) 0.36996(6) 0.01174(13) Uani 1 1 d .
H21A H 0.3482 0.7321 0.3993 0.014 Uiso 1 1 calc R
C3A C 0.52317(19) 0.68622(17) 0.25843(7) 0.01454(14) Uani 1 1 d .
H31A H 0.5940 0.8351 0.2522 0.017 Uiso 1 1 calc R
C4A C 0.2315(2) 0.7872(2) 0.21765(8) 0.0260(2) Uani 1 1 d .
H41A H 0.1127 0.9203 0.2608 0.039 Uiso 1 1 calc R
H42A H 0.1647 0.6401 0.2150 0.039 Uiso 1 1 calc R
H43A H 0.2308 0.8658 0.1512 0.039 Uiso 1 1 calc R
C5A C 0.7149(2) 0.45859(19) 0.19917(7) 0.01985(16) Uani 1 1 d .
H51A H 0.8959 0.3911 0.2314 0.024 Uiso 1 1 calc R
H52A H 0.6415 0.3133 0.2006 0.024 Uiso 1 1 calc R
C6A C 0.7506(3) 0.5391(3) 0.09120(8) 0.0325(2) Uani 1 1 d .
H61A H 0.8870 0.3912 0.0592 0.049 Uiso 1 1 calc R
H62A H 0.8116 0.6906 0.0890 0.049 Uiso 1 1 calc R
H63A H 0.5761 0.5867 0.0566 0.049 Uiso 1 1 calc R
O1B O 0.14965(14) 0.60259(13) 0.58726(6) 0.01704(13) Uani 1 1 d .
O2B O 0.60283(13) 0.45593(13) 0.61426(5) 0.01617(12) Uani 1 1 d .
N1B N 0.15115(16) 0.10668(15) 0.57107(6) 0.01342(13) Uani 1 1 d .
H1B H -0.023(4) 0.217(3) 0.5881(12) 0.020 Uiso 1 1 d .
H2B H 0.162(4) -0.055(3) 0.5779(12) 0.020 Uiso 1 1 d .
H3B H 0.170(4) 0.145(3) 0.5113(13) 0.020 Uiso 1 1 d .
C1B C 0.37550(17) 0.42484(16) 0.60906(6) 0.01152(13) Uani 1 1 d .
C2B C 0.36658(17) 0.14615(15) 0.63334(6) 0.01182(13) Uani 1 1 d .
H21B H 0.5480 0.0100 0.6189 0.014 Uiso 1 1 calc R
C3B C 0.2912(2) 0.11763(19) 0.74248(7) 0.01649(15) Uani 1 1 d .
H31B H 0.1258 0.2695 0.7579 0.020 Uiso 1 1 calc R
H32B H 0.2449 -0.0439 0.7518 0.020 Uiso 1 1 calc R
C4B C 0.5158(2) 0.10284(19) 0.81633(7) 0.01989(16) Uani 1 1 d .
H41B H 0.5978 0.2380 0.7955 0.024 Uiso 1 1 calc R
C5B C 0.3897(3) 0.1662(3) 0.91957(9) 0.0370(3) Uani 1 1 d .
H51B H 0.2584 0.3470 0.9184 0.056 Uiso 1 1 calc R
H52B H 0.5342 0.1485 0.9672 0.056 Uiso 1 1 calc R
H53B H 0.2963 0.0434 0.9388 0.056 Uiso 1 1 calc R
C6B C 0.7423(2) -0.1697(2) 0.81897(9) 0.0275(2) Uani 1 1 d .
H61B H 0.8137 -0.2120 0.7522 0.041 Uiso 1 1 calc R
H62B H 0.6679 -0.3027 0.8442 0.041 Uiso 1 1 calc R
H63B H 0.8898 -0.1684 0.8621 0.041 Uiso 1 1 calc R

loop_
_atom_site_aniso_label
_atom_site_aniso_U_11
_atom_site_aniso_U_22
_atom_site_aniso_U_33
_atom_site_aniso_U_23
_atom_site_aniso_U_13
_atom_site_aniso_U_12
O1A 0.0143(3) 0.0093(2) 0.0235(3) 0.0011(2) -0.0036(2) -0.0035(2)
O2A 0.0131(3) 0.0143(3) 0.0204(3) -0.0014(2) 0.0017(2) -0.0067(2)
N1A 0.0134(3) 0.0090(3) 0.0156(3) 0.0001(2) -0.0013(2) -0.0041(2)
C1A 0.0131(3) 0.0091(3) 0.0122(3) -0.0011(2) 0.0015(2) -0.0041(3)
C2A 0.0115(3) 0.0089(3) 0.0147(3) -0.0006(2) 0.0002(2) -0.0034(3)
C3A 0.0159(3) 0.0123(3) 0.0154(3) 0.0024(3) -0.0013(2) -0.0054(3)
C4A 0.0191(4) 0.0288(5) 0.0261(5) 0.0079(4) -0.0086(3) -0.0041(4)
C5A 0.0228(4) 0.0197(4) 0.0157(4) -0.0019(3) 0.0025(3) -0.0058(3)
C6A 0.0385(6) 0.0435(7) 0.0160(4) -0.0015(4) 0.0041(4) -0.0150(6)
O1B 0.0152(3) 0.0095(2) 0.0263(3) 0.0012(2) -0.0024(2) -0.0042(2)
O2B 0.0133(3) 0.0153(3) 0.0216(3) -0.0009(2) 0.0010(2) -0.0072(2)
N1B 0.0140(3) 0.0101(3) 0.0168(3) 0.0003(2) -0.0025(2) -0.0050(3)
C1B 0.0132(3) 0.0100(3) 0.0117(3) -0.0013(2) 0.0013(2) -0.0044(3)
C2B 0.0117(3) 0.0095(3) 0.0143(3) 0.0003(3) -0.0005(2) -0.0038(3)
C3B 0.0178(4) 0.0176(4) 0.0143(3) 0.0019(3) 0.0013(3) -0.0069(3)
C4B 0.0253(4) 0.0201(4) 0.0157(3) 0.0012(3) -0.0036(3) -0.0098(3)
C5B 0.0487(8) 0.0374(6) 0.0171(4) -0.0049(4) -0.0016(4) -0.0048(6)
C6B 0.0232(4) 0.0299(5) 0.0235(4) 0.0037(4) -0.0043(3) -0.0025(4)

loop_
_atom_type_symbol
_atom_type_description
_atom_type_scat_dispersion_real
_atom_type_scat_dispersion_imag
_atom_type_scat_source
C C 0.0033 0.0016 'International Tables Vol C Tables 4.2.6.8 and 6.1.1.4'
H H 0.0000 0.0000 'International Tables Vol C Tables 4.2.6.8 and 6.1.1.4'
N N 0.0061 0.0033 'International Tables Vol C Tables 4.2.6.8 and 6.1.1.4'
O O 0.0106 0.0060 'International Tables Vol C Tables 4.2.6.8 and 6.1.1.4'

loop_
_geom_angle_atom_site_label_1
_geom_angle_atom_site_label_2
_geom_angle_atom_site_label_3
_geom_angle
C2A N1A H1A 113.6(10)
C2A N1A H2A 112.7(10)
H1A N1A H2A 105.3(14)
C2A N1A H3A 110.3(11)
H1A N1A H3A 105.7(15)
H2A N1A H3A 108.8(14)
O2A C1A O1A 125.82(8)
O2A C1A C2A 117.20(7)
O1A C1A C2A 116.97(7)
N1A C2A C1A 109.34(7)
N1A C2A C3A 110.48(7)
C1A C2A C3A 112.80(7)
N1A C2A H21A 108.0
C1A C2A H21A 108.0
C3A C2A H21A 108.0
C4A C3A C5A 112.03(8)
C4A C3A C2A 109.84(8)
C5A C3A C2A 112.09(7)
C4A C3A H31A 107.6
C5A C3A H31A 107.6
C2A C3A H31A 107.6
C3A C4A H41A 109.5
C3A C4A H42A 109.5
H41A C4A H42A 109.5
C3A C4A H43A 109.5
H41A C4A H43A 109.5
H42A C4A H43A 109.5
C6A C5A C3A 113.34(9)
C6A C5A H51A 108.9
C3A C5A H51A 108.9
C6A C5A H52A 108.9
C3A C5A H52A 108.9
H51A C5A H52A 107.7
C5A C6A H61A 109.5
C5A C6A H62A 109.5
H61A C6A H62A 109.5
C5A C6A H63A 109.5
H61A C6A H63A 109.5
H62A C6A H63A 109.5
C2B N1B H1B 111.9(10)
C2B N1B H2B 108.8(11)
H1B N1B H2B 109.9(15)
C2B N1B H3B 110.9(12)
H1B N1B H3B 105.3(16)
H2B N1B H3B 110.1(15)
O2B C1B O1B 126.00(8)
O2B C1B C2B 117.97(7)
O1B C1B C2B 116.02(7)
N1B C2B C3B 107.99(7)
N1B C2B C1B 108.80(7)
C3B C2B C1B 110.74(7)
N1B C2B H21B 109.8
C3B C2B H21B 109.8
C1B C2B H21B 109.8
C4B C3B C2B 114.74(8)
C4B C3B H31B 108.6
C2B C3B H31B 108.6
C4B C3B H32B 108.6
C2B C3B H32B 108.6
H31B C3B H32B 107.6
C6B C4B C3B 111.35(8)
C6B C4B C5B 110.27(9)
C3B C4B C5B 109.48(10)
C6B C4B H41B 108.6
C3B C4B H41B 108.6
C5B C4B H41B 108.6
C4B C5B H51B 109.5
C4B C5B H52B 109.5
H51B C5B H52B 109.5
C4B C5B H53B 109.5
H51B C5B H53B 109.5
H52B C5B H53B 109.5
C4B C6B H61B 109.5
C4B C6B H62B 109.5
H61B C6B H62B 109.5
C4B C6B H63B 109.5
H61B C6B H63B 109.5
H62B C6B H63B 109.5

loop_
_geom_bond_atom_site_label_1
_geom_bond_atom_site_label_2
_geom_bond_distance
O1A C1A 1.2639(11)
O2A C1A 1.2634(11)
N1A C2A 1.4989(11)
N1A H1A 0.913(18)
N1A H2A 0.966(17)
N1A H3A 0.920(17)
C1A C2A 1.5461(11)
C2A C3A 1.5545(12)
C2A H21A 1.0000
C3A C4A 1.5338(13)
C3A C5A 1.5393(13)
C3A H31A 1.0000
C4A H41A 0.9800
C4A H42A 0.9800
C4A H43A 0.9800
C5A C6A 1.5374(14)
C5A H51A 0.9900
C5A H52A 0.9900
C6A H61A 0.9800
C6A H62A 0.9800
C6A H63A 0.9800
O1B C1B 1.2653(11)
O2B C1B 1.2630(11)
N1B C2B 1.5006(11)
N1B H1B 0.928(18)
N1B H2B 0.858(17)
N1B H3B 0.843(17)
C1B C2B 1.5495(12)
C2B C3B 1.5415(12)
C2B H21B 1.0000
C3B C4B 1.5370(13)
C3B H31B 0.9900
C3B H32B 0.9900
C4B C6B 1.5357(15)
C4B C5B 1.5392(15)
C4B H41B 1.0000
C5B H51B 0.9800
C5B H52B 0.9800
C5B H53B 0.9800
C6B H61B 0.9800
C6B H62B 0.9800
C6B H63B 0.9800

loop_
_geom_hbond_atom_site_label_D
_geom_hbond_atom_site_label_H
_geom_hbond_atom_site_label_A
_geom_hbond_distance_DH
_geom_hbond_distance_HA
_geom_hbond_distance_DA
_geom_hbond_angle_DHA
_geom_hbond_site_symmetry_A
N1A H1A O2A 0.913(18) 1.974(18) 2.8734(10) 168.1(15) 1_655
N1A H2A O1A 0.966(17) 1.790(17) 2.7540(10) 175.0(15) 1_565
N1A H3A O2B 0.920(17) 2.093(17) 2.9532(10) 155.1(15) .
N1B H1B O2B 0.928(18) 1.971(18) 2.8973(10) 176.0(15) 1_455
N1B H2B O1B 0.858(17) 1.882(17) 2.7365(10) 174.0(17) 1_545
N1B H3B O2A 0.843(17) 2.113(18) 2.9298(11) 163.4(16) .

loop_
_geom_torsion_atom_site_label_1
_geom_torsion_atom_site_label_2
_geom_torsion_atom_site_label_3
_geom_torsion_atom_site_label_4
_geom_torsion
O2A C1A C2A N1A 157.60(7)
O1A C1A C2A N1A -22.83(10)
O2A C1A C2A C3A -79.04(9)
O1A C1A C2A C3A 100.52(9)
N1A C2A C3A C4A -152.09(8)
C1A C2A C3A C4A 85.20(9)
N1A C2A C3A C5A 82.69(9)
C1A C2A C3A C5A -40.03(10)
C4A C3A C5A C6A 63.13(11)
C2A C3A C5A C6A -172.86(9)
O2B C1B C2B N1B -147.36(8)
O1B C1B C2B N1B 33.82(10)
O2B C1B C2B C3B 94.10(9)
O1B C1B C2B C3B -84.73(9)
N1B C2B C3B C4B 169.52(7)
C1B C2B C3B C4B -71.45(10)
C2B C3B C4B C6B -76.28(11)
C2B C3B C4B C5B 161.52(9)
